data_7009474
loop_
_publ_author_name
'Bashall, Alan'
'Beswick, Michael A.'
'Feeder, Neil'
'Hopkins, Alexander D.'
'Kidd, Sara J.'
'McPartlin, Mary'
'Raithby, Paul R.'
'Wright, Dominic S.'

_publ_section_title
;
 Reactions of the spiro monoanion [{(Me2N)Sb(\m-NCy)2}2Sb]&#x2212; with
 alcohols and thiols (REH; E&#x2005;=&#x2005;O or S); syntheses of
 nido-[Sb3(\m-NCy)3(\m3-NCy)(ER)2] anions and the unique antimony(III)
 imido cubane [(2-NC5H4O)Sb(\m3-NCy)]4 (Cy= cyclohexyl)
;
_journal_issue 12
_journal_name_full 'Journal of the Chemical Society, Dalton Transactions'
_journal_page_first 1841
_journal_paper_doi 10.1039/b001322f
_journal_year 2000
_chemical_formula_sum 'C47.5 H66 N8 O4 Sb4'
_chemical_formula_weight 1300.08
_chemical_name_systematic
; 
 ? 
;
_space_group_IT_number 2
_symmetry_cell_setting triclinic
_symmetry_space_group_name_Hall '-P 1'
_symmetry_space_group_name_H-M 'P -1'
_atom_sites_solution_hydrogens geom
_atom_sites_solution_primary direct
_atom_sites_solution_secondary difmap
_audit_creation_method SHELXL-97
_cell_angle_alpha 65.45(3)
_cell_angle_beta 74.73(3)
_cell_angle_gamma 80.35(3)
_cell_formula_units_Z 2
_cell_length_a 12.793(3)
_cell_length_b 14.864(3)
_cell_length_c 15.340(3)
_cell_measurement_temperature 180(2)
_cell_volume 2554.0(12)
_computing_structure_refinement 'SHELXL-97 (Sheldrick, 1997)'
_computing_structure_solution 'SHELXS-97 (Sheldrick, 1990)'
_diffrn_ambient_temperature 180(2)
_diffrn_measured_fraction_theta_full 0.996
_diffrn_measured_fraction_theta_max 0.996
_diffrn_radiation_monochromator graphite
_diffrn_radiation_source 'fine-focus sealed tube'
_diffrn_radiation_type MoK\a
_diffrn_radiation_wavelength 0.71073
_diffrn_reflns_av_R_equivalents 0.0777
_diffrn_reflns_av_sigmaI/netI 0.1077
_diffrn_reflns_limit_h_max 14
_diffrn_reflns_limit_h_min -15
_diffrn_reflns_limit_k_max 15
_diffrn_reflns_limit_k_min -17
_diffrn_reflns_limit_l_max 17
_diffrn_reflns_limit_l_min -18
_diffrn_reflns_number 20787
_diffrn_reflns_theta_full 25.02
_diffrn_reflns_theta_max 25.02
_diffrn_reflns_theta_min 1.49
_exptl_absorpt_coefficient_mu 2.142
_exptl_absorpt_correction_T_max 0.8306
_exptl_absorpt_correction_T_min 0.3155
_exptl_crystal_density_diffrn 1.691
_exptl_crystal_density_method 'not measured'
_exptl_crystal_F_000 1286
_exptl_crystal_size_max 0.70
_exptl_crystal_size_mid 0.12
_exptl_crystal_size_min 0.09
_refine_diff_density_max 1.468
_refine_diff_density_min -1.718
_refine_diff_density_rms 0.319
_refine_ls_extinction_method none
_refine_ls_goodness_of_fit_ref 1.026
_refine_ls_hydrogen_treatment mixed
_refine_ls_matrix_type full
_refine_ls_number_parameters 557
_refine_ls_number_reflns 8998
_refine_ls_number_restraints 0
_refine_ls_restrained_S_all 1.026
_refine_ls_R_factor_all 0.0862
_refine_ls_R_factor_gt 0.0439
_refine_ls_shift/su_max 0.100
_refine_ls_shift/su_mean 0.003
_refine_ls_structure_factor_coef Fsqd
_refine_ls_weighting_details 'calc w=1/[\s^2^(Fo^2^)+(0.0605P)^2^+0.0000P] where P=(Fo^2^+2Fc^2^)/3'
_refine_ls_weighting_scheme calc
_refine_ls_wR_factor_gt 0.0961
_refine_ls_wR_factor_ref 0.1316
_reflns_number_gt 6142
_reflns_number_total 8998
_reflns_threshold_expression >2sigma(I)
_cod_data_source_file b001322f.txt
_cod_data_source_block dw0002
_cod_depositor_comments
;
The following automatic conversions were performed:
'_symmetry_cell_setting' value 'Triclinic' changed to 'triclinic'
according to '/home/saulius/struct/CIF-dictionaries/cif_core.dic'
dictionary named 'cif_core.dic' version 2.4.1 from 2010-06-29.

Automatic conversion script
Id: cif_fix_enum 1527 2010-12-29 10:47:43Z saulius 
;
_cod_original_cell_volume 2554.0(9)
_cod_original_sg_symbol_H-M P-1
_cod_original_formula_sum 'C47.50 H66 N8 O4 Sb4'
_cod_database_code 7009474

loop_
_symmetry_equiv_pos_as_xyz
'x, y, z'
'-x, -y, -z'

loop_
_atom_site_label
_atom_site_type_symbol
_atom_site_fract_x
_atom_site_fract_y
_atom_site_fract_z
_atom_site_U_iso_or_equiv
_atom_site_adp_type
_atom_site_occupancy
_atom_site_symmetry_multiplicity
_atom_site_calc_flag
_atom_site_refinement_flags
_atom_site_disorder_assembly
_atom_site_disorder_group
Sb1 Sb -0.84848(4) 0.65723(3) 0.28584(4) 0.02481(15) Uani 1 1 d . . .
Sb2 Sb -0.89749(4) 0.51063(3) 0.18792(4) 0.02412(15) Uani 1 1 d . . .
Sb3 Sb -0.74450(4) 0.72607(4) 0.04603(4) 0.02602(15) Uani 1 1 d . . .
Sb4 Sb -1.01625(4) 0.73845(3) 0.10755(4) 0.02469(15) Uani 1 1 d . . .
O1 O -0.6890(4) 0.6816(4) 0.2780(4) 0.0319(13) Uani 1 1 d . . .
O2 O -0.9276(4) 0.4207(4) 0.3386(4) 0.0326(13) Uani 1 1 d . . .
O3 O -0.7852(4) 0.8635(4) -0.0575(4) 0.0349(14) Uani 1 1 d . . .
O4 O -1.1029(4) 0.6597(4) 0.0688(4) 0.0341(13) Uani 1 1 d . . .
N1 N -0.7626(6) 0.7627(5) 0.3806(5) 0.0352(17) Uani 1 1 d . . .
N2 N -0.8377(6) 0.2935(5) 0.2975(5) 0.0366(17) Uani 1 1 d . . .
N3 N -0.6049(7) 0.8756(6) -0.1241(7) 0.074(3) Uani 1 1 d . . .
N4 N -1.2648(6) 0.7329(5) 0.1198(5) 0.0415(18) Uani 1 1 d . . .
N5 N -0.8518(5) 0.7725(4) 0.1501(4) 0.0256(15) Uani 1 1 d . . .
N6 N -0.8820(5) 0.6730(4) 0.0401(4) 0.0228(14) Uani 1 1 d . . .
N7 N -0.9964(5) 0.6162(4) 0.2345(4) 0.0234(14) Uani 1 1 d . . .
N8 N -0.7732(5) 0.5748(4) 0.2011(4) 0.0262(15) Uani 1 1 d . . .
C11 C -0.6759(7) 0.7166(5) 0.3424(6) 0.032(2) Uani 1 1 d . . .
C12 C -0.5761(7) 0.7050(6) 0.3651(6) 0.039(2) Uani 1 1 d . . .
H12A H -0.5165 0.6714 0.3364 0.047 Uiso 1 1 calc R . .
C13 C -0.5636(7) 0.7424(6) 0.4293(6) 0.042(2) Uani 1 1 d . . .
H13A H -0.4951 0.7356 0.4453 0.050 Uiso 1 1 calc R . .
C14 C -0.6516(8) 0.7899(7) 0.4706(7) 0.047(2) Uani 1 1 d . . .
H14A H -0.6454 0.8170 0.5151 0.057 Uiso 1 1 calc R . .
C15 C -0.7481(8) 0.7968(6) 0.4453(7) 0.048(2) Uani 1 1 d . . .
H15A H -0.8094 0.8277 0.4753 0.057 Uiso 1 1 calc R . .
C41 C -1.2055(7) 0.6893(5) 0.0606(6) 0.033(2) Uani 1 1 d . . .
C42 C -1.2441(8) 0.6746(6) -0.0090(7) 0.051(3) Uani 1 1 d . . .
H42A H -1.1983 0.6454 -0.0513 0.061 Uiso 1 1 calc R . .
C43 C -1.3516(10) 0.7041(7) -0.0144(10) 0.075(4) Uani 1 1 d . . .
H43A H -1.3815 0.6950 -0.0604 0.090 Uiso 1 1 calc R . .
C44 C -1.4143(9) 0.7468(8) 0.0480(11) 0.078(4) Uani 1 1 d . . .
H44A H -1.4885 0.7667 0.0462 0.094 Uiso 1 1 calc R . .
C45 C -1.3694(8) 0.7603(7) 0.1119(8) 0.058(3) Uani 1 1 d . . .
H45A H -1.4138 0.7907 0.1537 0.070 Uiso 1 1 calc R . .
C21 C -0.9069(7) 0.3237(6) 0.3625(6) 0.032(2) Uani 1 1 d . . .
C22 C -0.9587(7) 0.2585(6) 0.4534(7) 0.045(2) Uani 1 1 d . . .
H22A H -1.0084 0.2818 0.4988 0.055 Uiso 1 1 calc R . .
C23 C -0.9348(10) 0.1579(7) 0.4752(8) 0.072(3) Uani 1 1 d . . .
H23A H -0.9681 0.1112 0.5370 0.086 Uiso 1 1 calc R . .
C24 C -0.8655(10) 0.1260(7) 0.4105(9) 0.067(3) Uani 1 1 d . . .
H24A H -0.8499 0.0572 0.4250 0.081 Uiso 1 1 calc R . .
C25 C -0.8180(8) 0.1947(6) 0.3234(8) 0.051(3) Uani 1 1 d . . .
H25A H -0.7678 0.1718 0.2780 0.061 Uiso 1 1 calc R . .
C51 C -0.8601(7) 0.8789(5) 0.1370(6) 0.035(2) Uani 1 1 d . . .
H51A H -0.8865 0.9189 0.0752 0.042 Uiso 1 1 calc R . .
C52 C -0.9433(7) 0.8970(6) 0.2195(7) 0.040(2) Uani 1 1 d . . .
H52A H -0.9198 0.8582 0.2821 0.048 Uiso 1 1 calc R . .
H52B H -1.0136 0.8734 0.2249 0.048 Uiso 1 1 calc R . .
C53 C -0.9591(9) 1.0056(6) 0.2036(8) 0.057(3) Uani 1 1 d . . .
H53A H -1.0117 1.0138 0.2605 0.068 Uiso 1 1 calc R . .
H53B H -0.9890 1.0440 0.1443 0.068 Uiso 1 1 calc R . .
C54 C -0.8510(9) 1.0451(6) 0.1913(8) 0.059(3) Uani 1 1 d . . .
H54A H -0.8243 1.0109 0.2529 0.070 Uiso 1 1 calc R . .
H54B H -0.8614 1.1169 0.1774 0.070 Uiso 1 1 calc R . .
C55 C -0.7668(9) 1.0277(6) 0.1066(7) 0.053(3) Uani 1 1 d . . .
H55A H -0.7911 1.0660 0.0442 0.064 Uiso 1 1 calc R . .
H55B H -0.6964 1.0515 0.1006 0.064 Uiso 1 1 calc R . .
C56 C -0.7522(7) 0.9168(5) 0.1249(6) 0.035(2) Uani 1 1 d . . .
H56A H -0.6994 0.9070 0.0689 0.043 Uiso 1 1 calc R . .
H56B H -0.7232 0.8790 0.1849 0.043 Uiso 1 1 calc R . .
C61 C -0.8854(6) 0.6571(5) -0.0494(6) 0.0265(18) Uani 1 1 d . . .
H61A H -0.9408 0.6079 -0.0289 0.032 Uiso 1 1 calc R . .
C62 C -0.9201(7) 0.7508(5) -0.1302(6) 0.0293(19) Uani 1 1 d . . .
H62A H -0.9931 0.7760 -0.1046 0.035 Uiso 1 1 calc R . .
H62B H -0.8688 0.8023 -0.1497 0.035 Uiso 1 1 calc R . .
C63 C -0.9229(7) 0.7325(6) -0.2201(6) 0.036(2) Uani 1 1 d . . .
H63A H -0.9790 0.6857 -0.2022 0.043 Uiso 1 1 calc R . .
H63B H -0.9428 0.7957 -0.2716 0.043 Uiso 1 1 calc R . .
C64 C -0.8146(7) 0.6906(6) -0.2595(6) 0.038(2) Uani 1 1 d . . .
H64A H -0.7595 0.7396 -0.2823 0.045 Uiso 1 1 calc R . .
H64B H -0.8193 0.6771 -0.3163 0.045 Uiso 1 1 calc R . .
C65 C -0.7796(7) 0.5938(6) -0.1796(6) 0.036(2) Uani 1 1 d . . .
H65A H -0.7063 0.5692 -0.2053 0.043 Uiso 1 1 calc R . .
H65B H -0.8307 0.5425 -0.1613 0.043 Uiso 1 1 calc R . .
C66 C -0.7785(6) 0.6127(6) -0.0882(6) 0.0294(19) Uani 1 1 d . . .
H66A H -0.7605 0.5493 -0.0361 0.035 Uiso 1 1 calc R . .
H66B H -0.7211 0.6581 -0.1054 0.035 Uiso 1 1 calc R . .
C71 C -1.0870(6) 0.5858(5) 0.3226(5) 0.0242(18) Uani 1 1 d . . .
H71A H -1.0538 0.5455 0.3806 0.029 Uiso 1 1 calc R . .
C72 C -1.1662(7) 0.5218(6) 0.3194(6) 0.035(2) Uani 1 1 d . . .
H72A H -1.2003 0.5594 0.2624 0.042 Uiso 1 1 calc R . .
H72B H -1.1262 0.4619 0.3109 0.042 Uiso 1 1 calc R . .
C73 C -1.2539(7) 0.4909(6) 0.4129(7) 0.042(2) Uani 1 1 d . . .
H73A H -1.3055 0.4512 0.4082 0.051 Uiso 1 1 calc R . .
H73B H -1.2206 0.4493 0.4695 0.051 Uiso 1 1 calc R . .
C74 C -1.3140(7) 0.5816(6) 0.4283(6) 0.042(2) Uani 1 1 d . . .
H74A H -1.3697 0.5604 0.4902 0.051 Uiso 1 1 calc R . .
H74B H -1.3518 0.6202 0.3739 0.051 Uiso 1 1 calc R . .
C75 C -1.2380(7) 0.6474(6) 0.4327(6) 0.040(2) Uani 1 1 d . . .
H75A H -1.2055 0.6115 0.4909 0.048 Uiso 1 1 calc R . .
H75B H -1.2794 0.7078 0.4390 0.048 Uiso 1 1 calc R . .
C76 C -1.1482(6) 0.6766(5) 0.3396(5) 0.0284(19) Uani 1 1 d . . .
H76A H -1.1806 0.7190 0.2825 0.034 Uiso 1 1 calc R . .
H76B H -1.0965 0.7157 0.3450 0.034 Uiso 1 1 calc R . .
C81 C -0.6636(6) 0.5211(5) 0.2097(5) 0.0255(18) Uani 1 1 d . . .
H81A H -0.6104 0.5720 0.1900 0.031 Uiso 1 1 calc R . .
C82 C -0.6293(6) 0.4703(5) 0.1377(6) 0.0262(18) Uani 1 1 d . . .
H82A H -0.6292 0.5201 0.0704 0.031 Uiso 1 1 calc R . .
H82B H -0.6822 0.4213 0.1535 0.031 Uiso 1 1 calc R . .
C83 C -0.5167(7) 0.4182(6) 0.1420(6) 0.036(2) Uani 1 1 d . . .
H83A H -0.4979 0.3829 0.0971 0.043 Uiso 1 1 calc R . .
H83B H -0.4627 0.4682 0.1196 0.043 Uiso 1 1 calc R . .
C84 C -0.5113(7) 0.3449(6) 0.2453(6) 0.041(2) Uani 1 1 d . . .
H84A H -0.5600 0.2912 0.2654 0.049 Uiso 1 1 calc R . .
H84B H -0.4363 0.3147 0.2466 0.049 Uiso 1 1 calc R . .
C85 C -0.5450(7) 0.3962(6) 0.3164(6) 0.039(2) Uani 1 1 d . . .
H85A H -0.4922 0.4456 0.2997 0.047 Uiso 1 1 calc R . .
H85B H -0.5442 0.3468 0.3838 0.047 Uiso 1 1 calc R . .
C86 C -0.6582(6) 0.4479(6) 0.3132(6) 0.0303(19) Uani 1 1 d . . .
H86A H -0.7121 0.3979 0.3359 0.036 Uiso 1 1 calc R . .
H86B H -0.6767 0.4834 0.3580 0.036 Uiso 1 1 calc R . .
C31 C -0.7032(8) 0.9192(6) -0.1188(7) 0.042(2) Uani 1 1 d . . .
C32 C -0.7229(9) 1.0195(7) -0.1705(8) 0.065(3) Uani 1 1 d . . .
H32A H -0.7946 1.0496 -0.1639 0.078 Uiso 1 1 calc R . .
C33 C -0.6376(11) 1.0743(8) -0.2309(9) 0.086(4) Uani 1 1 d . . .
H33A H -0.6502 1.1426 -0.2692 0.103 Uiso 1 1 calc R . .
C34 C -0.5349(11) 1.0323(8) -0.2368(9) 0.094(5) Uani 1 1 d . . .
H34A H -0.4743 1.0700 -0.2772 0.113 Uiso 1 1 calc R . .
C35 C -0.5226(10) 0.9343(10) -0.1824(10) 0.113(6) Uani 1 1 d . . .
H35A H -0.4508 0.9043 -0.1854 0.135 Uiso 1 1 calc R . .
C1 C -0.5255(19) 0.9267(13) 0.5804(14) 0.139(6) Uiso 1 1 d . . .
C2 C -0.4297(16) 0.9189(12) 0.5342(14) 0.127(6) Uiso 1 1 d . . .
C3 C -0.3831(18) 0.9996(15) 0.4414(16) 0.147(7) Uiso 1 1 d . . .
C4 C -0.288(3) 1.000(2) 0.394(2) 0.101(9) Uiso 0.50 1 d P . .

loop_
_atom_site_aniso_label
_atom_site_aniso_U_11
_atom_site_aniso_U_22
_atom_site_aniso_U_33
_atom_site_aniso_U_23
_atom_site_aniso_U_13
_atom_site_aniso_U_12
Sb1 0.0225(3) 0.0292(3) 0.0250(3) -0.0129(2) -0.0060(2) -0.0002(2)
Sb2 0.0219(3) 0.0254(3) 0.0265(3) -0.0120(2) -0.0050(2) -0.0004(2)
Sb3 0.0202(3) 0.0314(3) 0.0263(3) -0.0105(2) -0.0047(2) -0.0037(2)
Sb4 0.0209(3) 0.0260(3) 0.0271(3) -0.0106(2) -0.0064(2) 0.0015(2)
O1 0.026(3) 0.048(3) 0.032(3) -0.022(3) -0.010(3) -0.005(2)
O2 0.038(4) 0.029(3) 0.026(3) -0.008(2) -0.002(3) -0.001(2)
O3 0.031(4) 0.036(3) 0.034(3) -0.006(3) -0.010(3) -0.008(3)
O4 0.022(3) 0.042(3) 0.047(4) -0.023(3) -0.014(3) 0.004(2)
N1 0.029(4) 0.043(4) 0.038(4) -0.022(4) -0.007(3) 0.001(3)
N2 0.035(5) 0.037(4) 0.040(5) -0.017(3) -0.011(4) 0.003(3)
N3 0.044(6) 0.054(5) 0.073(7) 0.015(5) 0.007(5) -0.008(4)
N4 0.025(5) 0.056(5) 0.038(5) -0.017(4) -0.005(4) 0.006(3)
N5 0.030(4) 0.023(3) 0.024(4) -0.008(3) -0.011(3) 0.002(3)
N6 0.021(4) 0.027(3) 0.023(4) -0.010(3) -0.007(3) 0.000(3)
N7 0.019(4) 0.026(3) 0.024(4) -0.010(3) -0.003(3) 0.000(3)
N8 0.024(4) 0.029(3) 0.026(4) -0.011(3) -0.009(3) 0.004(3)
C11 0.035(6) 0.026(4) 0.039(5) -0.008(4) -0.017(4) -0.009(4)
C12 0.028(5) 0.048(5) 0.038(6) -0.011(4) -0.010(4) -0.007(4)
C13 0.032(6) 0.062(6) 0.039(6) -0.017(5) -0.018(5) -0.012(5)
C14 0.052(7) 0.058(6) 0.044(6) -0.027(5) -0.010(5) -0.019(5)
C15 0.048(7) 0.051(6) 0.047(6) -0.027(5) -0.006(5) 0.001(5)
C41 0.034(6) 0.027(4) 0.035(5) -0.008(4) -0.007(4) -0.006(4)
C42 0.058(7) 0.051(6) 0.055(7) -0.023(5) -0.029(6) -0.005(5)
C43 0.065(9) 0.055(7) 0.131(12) -0.037(7) -0.067(9) 0.006(6)
C44 0.028(7) 0.077(8) 0.134(12) -0.034(8) -0.040(8) -0.001(6)
C45 0.028(6) 0.066(7) 0.058(7) -0.019(6) 0.012(5) 0.006(5)
C21 0.029(5) 0.032(5) 0.034(5) -0.007(4) -0.013(4) 0.000(4)
C22 0.042(6) 0.035(5) 0.047(6) -0.007(4) -0.005(5) -0.003(4)
C23 0.085(10) 0.043(6) 0.057(8) 0.010(5) -0.012(7) -0.011(6)
C24 0.086(9) 0.034(6) 0.083(9) -0.021(6) -0.035(8) 0.013(6)
C25 0.050(7) 0.034(5) 0.071(8) -0.026(5) -0.014(6) 0.007(4)
C51 0.041(6) 0.021(4) 0.042(6) -0.008(4) -0.017(4) -0.002(4)
C52 0.042(6) 0.034(5) 0.044(6) -0.018(4) -0.009(5) 0.005(4)
C53 0.083(9) 0.028(5) 0.064(7) -0.023(5) -0.029(6) 0.015(5)
C54 0.082(9) 0.031(5) 0.076(8) -0.027(5) -0.032(7) 0.002(5)
C55 0.076(8) 0.028(5) 0.060(7) -0.004(4) -0.035(6) -0.017(5)
C56 0.040(6) 0.028(4) 0.040(5) -0.013(4) -0.010(4) -0.008(4)
C61 0.027(5) 0.029(4) 0.026(5) -0.013(3) -0.005(4) -0.004(3)
C62 0.028(5) 0.031(4) 0.030(5) -0.011(4) -0.010(4) -0.002(3)
C63 0.041(6) 0.035(5) 0.030(5) -0.007(4) -0.017(4) -0.002(4)
C64 0.046(6) 0.042(5) 0.030(5) -0.014(4) -0.008(4) -0.012(4)
C65 0.043(6) 0.042(5) 0.031(5) -0.022(4) -0.006(4) -0.006(4)
C66 0.033(5) 0.035(4) 0.029(5) -0.019(4) -0.013(4) 0.005(4)
C71 0.027(5) 0.027(4) 0.018(4) -0.010(3) -0.003(4) -0.001(3)
C72 0.038(6) 0.035(5) 0.033(5) -0.013(4) -0.007(4) -0.010(4)
C73 0.031(5) 0.048(5) 0.043(6) -0.011(4) -0.003(4) -0.015(4)
C74 0.023(5) 0.073(6) 0.026(5) -0.018(5) 0.000(4) -0.001(4)
C75 0.035(6) 0.048(5) 0.034(5) -0.021(4) -0.001(4) 0.004(4)
C76 0.031(5) 0.036(4) 0.018(4) -0.014(4) 0.002(4) -0.004(4)
C81 0.019(4) 0.036(4) 0.023(5) -0.012(4) -0.006(4) 0.000(3)
C82 0.016(4) 0.040(4) 0.024(5) -0.015(4) -0.005(4) 0.000(3)
C83 0.025(5) 0.044(5) 0.039(6) -0.021(4) -0.005(4) 0.005(4)
C84 0.026(5) 0.042(5) 0.044(6) -0.010(4) -0.010(4) 0.013(4)
C85 0.032(5) 0.046(5) 0.038(6) -0.013(4) -0.017(4) 0.008(4)
C86 0.024(5) 0.044(5) 0.024(5) -0.015(4) -0.006(4) 0.002(4)
C31 0.043(6) 0.040(5) 0.042(6) -0.017(4) -0.001(5) -0.005(5)
C32 0.059(8) 0.041(6) 0.061(7) -0.003(5) 0.017(6) -0.012(5)
C33 0.078(10) 0.048(7) 0.094(10) 0.007(6) -0.012(8) -0.010(7)
C34 0.081(10) 0.057(7) 0.083(10) 0.024(7) 0.011(8) -0.027(7)
C35 0.051(9) 0.101(10) 0.105(12) 0.027(9) 0.008(8) -0.013(7)

loop_
_atom_type_symbol
_atom_type_description
_atom_type_scat_dispersion_real
_atom_type_scat_dispersion_imag
_atom_type_scat_source
C C 0.0033 0.0016 'International Tables Vol C Tables 4.2.6.8 and 6.1.1.4'
H H 0.0000 0.0000 'International Tables Vol C Tables 4.2.6.8 and 6.1.1.4'
N N 0.0061 0.0033 'International Tables Vol C Tables 4.2.6.8 and 6.1.1.4'
O O 0.0106 0.0060 'International Tables Vol C Tables 4.2.6.8 and 6.1.1.4'
Sb Sb -0.5866 1.5461 'International Tables Vol C Tables 4.2.6.8 and 6.1.1.4'

loop_
_geom_angle_atom_site_label_1
_geom_angle_atom_site_label_2
_geom_angle_atom_site_label_3
_geom_angle
_geom_angle_site_symmetry_1
_geom_angle_site_symmetry_3
_geom_angle_publ_flag
N5 Sb1 N8 83.8(2) . . ?
N5 Sb1 O1 91.9(2) . . ?
N8 Sb1 O1 84.1(2) . . ?
N5 Sb1 N7 77.1(2) . . ?
N8 Sb1 N7 74.1(2) . . ?
O1 Sb1 N7 156.5(2) . . ?
N8 Sb2 N7 83.5(2) . . ?
N8 Sb2 O2 91.2(2) . . ?
N7 Sb2 O2 83.6(2) . . ?
N8 Sb2 N6 76.8(2) . . ?
N7 Sb2 N6 73.6(2) . . ?
O2 Sb2 N6 155.16(18) . . ?
N6 Sb3 N5 84.1(2) . . ?
N6 Sb3 O3 88.6(2) . . ?
N5 Sb3 O3 85.9(2) . . ?
N6 Sb3 N8 77.5(2) . . ?
N5 Sb3 N8 74.4(2) . . ?
O3 Sb3 N8 156.7(2) . . ?
N6 Sb4 O4 83.7(2) . . ?
N6 Sb4 N7 84.3(2) . . ?
O4 Sb4 N7 91.7(2) . . ?
N6 Sb4 N5 73.6(2) . . ?
O4 Sb4 N5 154.92(19) . . ?
N7 Sb4 N5 75.7(2) . . ?
C11 O1 Sb1 116.2(5) . . ?
C21 O2 Sb2 116.4(5) . . ?
C31 O3 Sb3 117.0(5) . . ?
C41 O4 Sb4 120.0(4) . . ?
C11 N1 C15 116.2(7) . . ?
C21 N2 C25 116.9(8) . . ?
C31 N3 C35 116.5(9) . . ?
C41 N4 C45 116.2(8) . . ?
C51 N5 Sb1 121.8(5) . . ?
C51 N5 Sb3 119.9(5) . . ?
Sb1 N5 Sb3 106.2(3) . . ?
C51 N5 Sb4 109.1(4) . . ?
Sb1 N5 Sb4 102.2(2) . . ?
Sb3 N5 Sb4 92.1(2) . . ?
C61 N6 Sb4 120.1(4) . . ?
C61 N6 Sb3 120.0(5) . . ?
Sb4 N6 Sb3 107.3(2) . . ?
C61 N6 Sb2 110.2(4) . . ?
Sb4 N6 Sb2 92.2(2) . . ?
Sb3 N6 Sb2 101.9(2) . . ?
C71 N7 Sb4 121.2(5) . . ?
C71 N7 Sb2 120.8(4) . . ?
Sb4 N7 Sb2 106.0(3) . . ?
C71 N7 Sb1 106.4(4) . . ?
Sb4 N7 Sb1 104.3(2) . . ?
Sb2 N7 Sb1 93.1(2) . . ?
C81 N8 Sb2 121.3(4) . . ?
C81 N8 Sb1 121.8(4) . . ?
Sb2 N8 Sb1 105.8(3) . . ?
C81 N8 Sb3 106.6(4) . . ?
Sb2 N8 Sb3 103.1(2) . . ?
Sb1 N8 Sb3 92.7(2) . . ?
N1 C11 O1 117.0(7) . . ?
N1 C11 C12 123.0(7) . . ?
O1 C11 C12 120.0(8) . . ?
C13 C12 C11 119.3(9) . . ?
C12 C13 C14 119.2(8) . . ?
C15 C14 C13 117.7(8) . . ?
N1 C15 C14 124.5(9) . . ?
O4 C41 N4 117.2(7) . . ?
O4 C41 C42 118.9(8) . . ?
N4 C41 C42 123.9(8) . . ?
C41 C42 C43 117.7(10) . . ?
C44 C43 C42 118.9(10) . . ?
C45 C44 C43 119.4(10) . . ?
N4 C45 C44 123.8(10) . . ?
N2 C21 O2 118.0(7) . . ?
N2 C21 C22 122.8(8) . . ?
O2 C21 C22 119.2(8) . . ?
C23 C22 C21 117.2(9) . . ?
C24 C23 C22 120.9(10) . . ?
C23 C24 C25 118.1(9) . . ?
N2 C25 C24 124.0(9) . . ?
N5 C51 C52 111.4(6) . . ?
N5 C51 C56 113.3(6) . . ?
C52 C51 C56 110.6(7) . . ?
C51 C52 C53 112.2(7) . . ?
C52 C53 C54 110.3(8) . . ?
C53 C54 C55 110.1(7) . . ?
C56 C55 C54 110.6(7) . . ?
C51 C56 C55 110.0(7) . . ?
N6 C61 C66 111.1(6) . . ?
N6 C61 C62 113.2(6) . . ?
C66 C61 C62 110.5(6) . . ?
C63 C62 C61 112.1(6) . . ?
C64 C63 C62 111.1(7) . . ?
C63 C64 C65 110.6(7) . . ?
C64 C65 C66 109.9(6) . . ?
C61 C66 C65 112.6(7) . . ?
N7 C71 C72 114.2(6) . . ?
N7 C71 C76 110.5(5) . . ?
C72 C71 C76 110.0(6) . . ?
C73 C72 C71 111.2(6) . . ?
C74 C73 C72 110.0(7) . . ?
C73 C74 C75 112.0(7) . . ?
C74 C75 C76 109.8(7) . . ?
C71 C76 C75 111.8(6) . . ?
N8 C81 C86 113.5(6) . . ?
N8 C81 C82 109.7(6) . . ?
C86 C81 C82 111.0(6) . . ?
C81 C82 C83 111.0(6) . . ?
C84 C83 C82 111.3(7) . . ?
C85 C84 C83 110.5(7) . . ?
C84 C85 C86 111.3(7) . . ?
C81 C86 C85 110.7(7) . . ?
N3 C31 O3 117.5(8) . . ?
N3 C31 C32 122.3(9) . . ?
O3 C31 C32 120.1(9) . . ?
C33 C32 C31 118.7(11) . . ?
C34 C33 C32 120.6(11) . . ?
C35 C34 C33 116.9(11) . . ?
C34 C35 N3 125.0(12) . . ?
C2 C1 C3 134(2) . 2_476 ?
C1 C2 C3 121.7(18) . . ?
C4 C3 C2 126(3) . . ?
C4 C3 C1 130(3) . 2_476 ?
C2 C3 C1 104.4(18) . 2_476 ?

loop_
_geom_bond_atom_site_label_1
_geom_bond_atom_site_label_2
_geom_bond_distance
_geom_bond_site_symmetry_2
_geom_bond_publ_flag
Sb1 N5 2.080(6) . ?
Sb1 N8 2.095(6) . ?
Sb1 O1 2.095(5) . ?
Sb1 N7 2.479(6) . ?
Sb2 N8 2.077(6) . ?
Sb2 N7 2.089(6) . ?
Sb2 O2 2.101(5) . ?
Sb2 N6 2.527(6) . ?
Sb3 N6 2.082(6) . ?
Sb3 N5 2.087(6) . ?
Sb3 O3 2.085(5) . ?
Sb3 N8 2.494(6) . ?
Sb4 N6 2.075(6) . ?
Sb4 O4 2.078(5) . ?
Sb4 N7 2.080(6) . ?
Sb4 N5 2.543(6) . ?
O1 C11 1.349(9) . ?
O2 C21 1.329(9) . ?
O3 C31 1.340(10) . ?
O4 C41 1.333(9) . ?
N1 C11 1.333(10) . ?
N1 C15 1.349(10) . ?
N2 C21 1.324(10) . ?
N2 C25 1.350(10) . ?
N3 C31 1.314(12) . ?
N3 C35 1.354(13) . ?
N4 C41 1.334(10) . ?
N4 C45 1.354(12) . ?
N5 C51 1.498(9) . ?
N6 C61 1.500(9) . ?
N7 C71 1.488(9) . ?
N8 C81 1.502(9) . ?
C11 C12 1.374(11) . ?
C12 C13 1.368(11) . ?
C13 C14 1.377(13) . ?
C14 C15 1.365(12) . ?
C41 C42 1.392(11) . ?
C42 C43 1.385(14) . ?
C43 C44 1.375(16) . ?
C44 C45 1.353(15) . ?
C21 C22 1.388(11) . ?
C22 C23 1.388(13) . ?
C23 C24 1.335(15) . ?
C24 C25 1.358(14) . ?
C51 C52 1.511(12) . ?
C51 C56 1.516(11) . ?
C52 C53 1.515(10) . ?
C53 C54 1.528(13) . ?
C54 C55 1.537(14) . ?
C55 C56 1.540(10) . ?
C61 C66 1.501(10) . ?
C61 C62 1.523(10) . ?
C62 C63 1.521(10) . ?
C63 C64 1.501(12) . ?
C64 C65 1.543(11) . ?
C65 C66 1.543(10) . ?
C71 C72 1.524(9) . ?
C71 C76 1.528(10) . ?
C72 C73 1.517(11) . ?
C73 C74 1.511(11) . ?
C74 C75 1.522(11) . ?
C75 C76 1.528(11) . ?
C81 C86 1.518(10) . ?
C81 C82 1.519(10) . ?
C82 C83 1.521(11) . ?
C83 C84 1.516(11) . ?
C84 C85 1.515(11) . ?
C85 C86 1.525(11) . ?
C31 C32 1.384(12) . ?
C32 C33 1.361(14) . ?
C33 C34 1.354(16) . ?
C34 C35 1.351(15) . ?
C1 C2 1.26(2) . ?
C1 C3 1.47(2) 2_476 ?
C2 C3 1.48(2) . ?
C3 C4 1.25(3) . ?
C3 C1 1.47(2) 2_476 ?
